data_7003650
loop_
_publ_author_name
'Janzen, Daron E.'
'VanDerveer, Donald G.'
'Mehne, Larry F.'
'da Silva Filho, Dem\'etrio A.'
'Br\'edas, Jean-Luc'
'Grant, Gregory J.'

_publ_section_title
;
 Cyclometallated Pt(ii) and Pd(ii) complexes with a trithiacrown ligand
;
_journal_issue 14
_journal_name_full 'Dalton Transactions'
_journal_page_first 1872
_journal_page_last 1882
_journal_paper_doi 10.1039/b717910c
_journal_year 2008
_chemical_formula_moiety 'C27 H33 Cl P Pd S3, 0.5(F6 P), 0.5(F6 P)'
_chemical_formula_sum 'C27 H33 Cl F6 P2 Pd S3'
_chemical_formula_weight 771.50
_chemical_name_systematic
;
?
;
_space_group_IT_number 14
_symmetry_cell_setting monoclinic
_symmetry_space_group_name_Hall '-P 2ybc'
_symmetry_space_group_name_H-M 'P 1 21/c 1'
_atom_sites_solution_hydrogens geom
_atom_sites_solution_primary direct
_atom_sites_solution_secondary difmap
_audit_creation_method SHELXL-97
_cell_angle_alpha 90.00
_cell_angle_beta 91.63(3)
_cell_angle_gamma 90.00
_cell_formula_units_Z 4
_cell_length_a 8.1919(16)
_cell_length_b 18.529(4)
_cell_length_c 22.595(5)
_cell_measurement_reflns_used 15495
_cell_measurement_temperature 173(2)
_cell_measurement_theta_max 26.0212
_cell_measurement_theta_min 2.7049
_cell_volume 3428.3(13)
_computing_structure_refinement 'SHELXL-97 (Sheldrick, 1997)'
_computing_structure_solution 'SHELXS-97 (Sheldrick, 1990)'
_diffrn_ambient_temperature 173(2)
_diffrn_detector_area_resol_mean 14.6199
_diffrn_measured_fraction_theta_full 0.998
_diffrn_measured_fraction_theta_max 0.998
_diffrn_measurement_device_type CCD
_diffrn_measurement_method 'omega scans'
_diffrn_radiation_monochromator graphite
_diffrn_radiation_source 'sealed tube'
_diffrn_radiation_type MoK\a
_diffrn_radiation_wavelength 0.71069
_diffrn_reflns_av_R_equivalents 0.0501
_diffrn_reflns_av_sigmaI/netI 0.0309
_diffrn_reflns_limit_h_max 9
_diffrn_reflns_limit_h_min -9
_diffrn_reflns_limit_k_max 22
_diffrn_reflns_limit_k_min -21
_diffrn_reflns_limit_l_max 26
_diffrn_reflns_limit_l_min -26
_diffrn_reflns_number 26510
_diffrn_reflns_theta_full 25.05
_diffrn_reflns_theta_max 25.05
_diffrn_reflns_theta_min 2.72
_exptl_absorpt_coefficient_mu 0.944
_exptl_absorpt_correction_T_max 0.8410
_exptl_absorpt_correction_T_min 0.7396
_exptl_absorpt_correction_type multi-scan
_exptl_absorpt_process_details 'REQAB, subroutine of CrystalClear, Rigaku/MSC, The Woodlands, TX, 1999.'
_exptl_crystal_colour red
_exptl_crystal_density_diffrn 1.495
_exptl_crystal_density_method 'not measured'
_exptl_crystal_description block
_exptl_crystal_F_000 1560
_exptl_crystal_size_max 0.34
_exptl_crystal_size_mid 0.19
_exptl_crystal_size_min 0.19
_refine_diff_density_max 1.573
_refine_diff_density_min -0.679
_refine_diff_density_rms 0.119
_refine_ls_extinction_method none
_refine_ls_goodness_of_fit_ref 1.205
_refine_ls_hydrogen_treatment constr
_refine_ls_matrix_type full
_refine_ls_number_parameters 391
_refine_ls_number_reflns 6056
_refine_ls_number_restraints 15
_refine_ls_restrained_S_all 1.206
_refine_ls_R_factor_all 0.0752
_refine_ls_R_factor_gt 0.0681
_refine_ls_shift/su_max 0.000
_refine_ls_shift/su_mean 0.000
_refine_ls_structure_factor_coef Fsqd
_refine_ls_weighting_details 'calc w=1/[\s^2^(Fo^2^)+(0.0099P)^2^+30.4001P] where P=(Fo^2^+2Fc^2^)/3'
_refine_ls_weighting_scheme calc
_refine_ls_wR_factor_gt 0.1345
_refine_ls_wR_factor_ref 0.1375
_reflns_number_gt 5552
_reflns_number_total 6056
_reflns_threshold_expression >2sigma(I)
_cod_data_source_file b717910c.txt
_cod_data_source_block pdpc9s3a
_cod_original_cell_volume 3428.4(12)
_cod_original_sg_symbol_H-M 'P 21/c'
_cod_database_code 7003650

loop_
_symmetry_equiv_pos_as_xyz
'x, y, z'
'-x, y+1/2, -z+1/2'
'-x, -y, -z'
'x, -y-1/2, z-1/2'

loop_
_atom_site_label
_atom_site_type_symbol
_atom_site_fract_x
_atom_site_fract_y
_atom_site_fract_z
_atom_site_U_iso_or_equiv
_atom_site_adp_type
_atom_site_occupancy
_atom_site_symmetry_multiplicity
_atom_site_calc_flag
_atom_site_refinement_flags
_atom_site_disorder_assembly
_atom_site_disorder_group
Pd1 Pd 0.47069(6) 0.19584(3) 0.31444(2) 0.02244(14) Uani 1 1 d . . .
Cl1 Cl 0.74915(19) 0.18736(11) 0.29963(8) 0.0383(4) Uani 1 1 d . . .
P1 P 0.41192(18) 0.24171(9) 0.22134(7) 0.0206(3) Uani 1 1 d . . .
S1 S 0.5222(2) 0.18390(11) 0.41771(8) 0.0386(4) Uani 1 1 d . . .
S2 S 0.19766(18) 0.19918(10) 0.33340(7) 0.0285(4) Uani 1 1 d . . .
S3 S 0.4336(2) 0.04093(10) 0.32384(9) 0.0367(4) Uani 1 1 d . . .
C1 C 0.3220(10) 0.1895(6) 0.4496(3) 0.057(2) Uani 1 1 d . . .
H1A H 0.2810 0.1401 0.4570 0.069 Uiso 1 1 calc R . .
H1B H 0.3313 0.2148 0.4882 0.069 Uiso 1 1 calc R . .
C2 C 0.2028(12) 0.2286(6) 0.4103(4) 0.064(3) Uani 1 1 d . . .
H2A H 0.2292 0.2807 0.4115 0.077 Uiso 1 1 calc R . .
H2B H 0.0923 0.2225 0.4263 0.077 Uiso 1 1 calc R . .
C3 C 0.1286(10) 0.1069(4) 0.3433(5) 0.054(2) Uani 1 1 d . . .
H3A H 0.1294 0.0973 0.3865 0.065 Uiso 1 1 calc R . .
H3B H 0.0132 0.1046 0.3291 0.065 Uiso 1 1 calc R . .
C4 C 0.2135(9) 0.0486(5) 0.3160(4) 0.052(2) Uani 1 1 d . . .
H4A H 0.1862 0.0505 0.2731 0.063 Uiso 1 1 calc R . .
H4B H 0.1666 0.0031 0.3311 0.063 Uiso 1 1 calc R . .
C5 C 0.4693(11) 0.0329(5) 0.4028(4) 0.052(2) Uani 1 1 d . . .
H5A H 0.3629 0.0352 0.4225 0.063 Uiso 1 1 calc R . .
H5B H 0.5176 -0.0151 0.4114 0.063 Uiso 1 1 calc R . .
C6 C 0.5796(10) 0.0898(5) 0.4290(4) 0.050(2) Uani 1 1 d . . .
H6A H 0.6895 0.0828 0.4128 0.060 Uiso 1 1 calc R . .
H6B H 0.5893 0.0811 0.4722 0.060 Uiso 1 1 calc R . .
C7 C 0.4954(9) 0.0812(4) 0.1761(3) 0.0403(18) Uani 1 1 d . . .
H7A H 0.4965 0.0326 0.1932 0.060 Uiso 1 1 calc R . .
H7B H 0.5588 0.1139 0.2020 0.060 Uiso 1 1 calc R . .
H7C H 0.5439 0.0798 0.1370 0.060 Uiso 1 1 calc R . .
C8 C 0.3208(8) 0.1080(4) 0.1701(3) 0.0293(15) Uani 1 1 d . . .
C9 C 0.2027(10) 0.0602(4) 0.1477(3) 0.0371(17) Uani 1 1 d . . .
H9A H 0.2352 0.0137 0.1349 0.045 Uiso 1 1 calc R . .
C10 C 0.0390(10) 0.0791(4) 0.1438(3) 0.0413(18) Uani 1 1 d . . .
H10A H -0.0390 0.0457 0.1282 0.050 Uiso 1 1 calc R . .
C11 C -0.0100(8) 0.1454(4) 0.1621(3) 0.0369(17) Uani 1 1 d . . .
H11A H -0.1225 0.1578 0.1601 0.044 Uiso 1 1 calc R . .
C12 C 0.1037(7) 0.1947(4) 0.1838(3) 0.0287(14) Uani 1 1 d . . .
H12A H 0.0685 0.2408 0.1966 0.034 Uiso 1 1 calc R . .
C13 C 0.2709(7) 0.1773(4) 0.1869(3) 0.0246(14) Uani 1 1 d . . .
C14 C 0.2576(9) 0.3429(4) 0.1141(3) 0.0338(16) Uani 1 1 d . . .
H14A H 0.1771 0.3691 0.0895 0.051 Uiso 1 1 calc R . .
H14B H 0.2332 0.2912 0.1127 0.051 Uiso 1 1 calc R . .
H14C H 0.3671 0.3514 0.0992 0.051 Uiso 1 1 calc R . .
C15 C 0.2506(7) 0.3693(3) 0.1774(3) 0.0262(14) Uani 1 1 d . . .
C16 C 0.1879(8) 0.4377(4) 0.1870(3) 0.0309(15) Uani 1 1 d . . .
H16A H 0.1482 0.4650 0.1540 0.037 Uiso 1 1 calc R . .
C17 C 0.1811(8) 0.4675(4) 0.2429(3) 0.0358(16) Uani 1 1 d . . .
H17A H 0.1386 0.5147 0.2480 0.043 Uiso 1 1 calc R . .
C18 C 0.2360(8) 0.4285(4) 0.2908(3) 0.0344(16) Uani 1 1 d . . .
H18A H 0.2295 0.4481 0.3296 0.041 Uiso 1 1 calc R . .
C19 C 0.3010(8) 0.3606(4) 0.2825(3) 0.0292(14) Uani 1 1 d . . .
H19A H 0.3418 0.3344 0.3159 0.035 Uiso 1 1 calc R . .
C20 C 0.3082(7) 0.3294(3) 0.2265(3) 0.0217(13) Uani 1 1 d . . .
C21 C 0.7044(9) 0.3552(4) 0.2402(3) 0.0381(17) Uani 1 1 d . . .
H21A H 0.8178 0.3702 0.2476 0.057 Uiso 1 1 calc R . .
H21B H 0.6701 0.3235 0.2722 0.057 Uiso 1 1 calc R . .
H21C H 0.6339 0.3980 0.2384 0.057 Uiso 1 1 calc R . .
C22 C 0.6911(7) 0.3153(4) 0.1822(3) 0.0311(15) Uani 1 1 d . . .
C23 C 0.7975(8) 0.3340(4) 0.1381(3) 0.0359(17) Uani 1 1 d . . .
H23A H 0.8783 0.3697 0.1462 0.043 Uiso 1 1 calc R . .
C24 C 0.7902(9) 0.3028(5) 0.0830(3) 0.0439(19) Uani 1 1 d . . .
H24A H 0.8648 0.3170 0.0538 0.053 Uiso 1 1 calc R . .
C25 C 0.6737(9) 0.2502(4) 0.0700(3) 0.0356(16) Uani 1 1 d . . .
H25A H 0.6685 0.2285 0.0319 0.043 Uiso 1 1 calc R . .
C26 C 0.5647(8) 0.2297(4) 0.1130(3) 0.0291(14) Uani 1 1 d . . .
H26A H 0.4851 0.1936 0.1042 0.035 Uiso 1 1 calc R . .
C27 C 0.5716(7) 0.2616(3) 0.1689(3) 0.0233(13) Uani 1 1 d . . .
P2 P 0.0000 0.0000 0.5000 0.0211(5) Uani 1 2 d S . .
F1 F 0.0477(6) -0.0241(3) 0.43489(17) 0.0465(11) Uani 1 1 d . . .
F2 F -0.0330(5) 0.0800(2) 0.4765(2) 0.0443(11) Uani 1 1 d . . .
F3 F -0.1863(5) -0.0215(2) 0.48610(19) 0.0400(10) Uani 1 1 d . . .
P3 P 0.4115(9) 0.0801(4) -0.0251(2) 0.0820(19) Uani 0.50 1 d PD A -1
F8 F 0.317(2) 0.1375(8) 0.0093(6) 0.115(6) Uani 0.50 1 d PD A -1
F7 F 0.4679(19) 0.1339(9) -0.0709(7) 0.116(5) Uani 0.50 1 d PD A -1
F6 F 0.568(2) 0.0899(14) 0.0138(8) 0.180(7) Uani 0.50 1 d PD A -1
F5 F 0.243(2) 0.0765(14) -0.0604(8) 0.180(7) Uani 0.50 1 d PD A -1
F4 F 0.501(3) 0.0207(12) -0.0602(10) 0.175(9) Uani 0.50 1 d PD A -1
F9 F 0.354(4) 0.0265(9) 0.0222(8) 0.189(12) Uani 0.50 1 d PD A -1

loop_
_atom_site_aniso_label
_atom_site_aniso_U_11
_atom_site_aniso_U_22
_atom_site_aniso_U_33
_atom_site_aniso_U_23
_atom_site_aniso_U_13
_atom_site_aniso_U_12
Pd1 0.0187(2) 0.0269(3) 0.0218(2) 0.0078(2) 0.00046(17) 0.00275(19)
Cl1 0.0180(8) 0.0508(11) 0.0462(10) 0.0170(9) 0.0025(7) 0.0048(7)
P1 0.0185(7) 0.0234(8) 0.0200(8) 0.0049(6) 0.0011(6) 0.0006(6)
S1 0.0386(10) 0.0536(12) 0.0235(8) 0.0117(8) -0.0046(7) -0.0033(9)
S2 0.0211(8) 0.0340(9) 0.0306(8) 0.0125(7) 0.0055(6) 0.0081(7)
S3 0.0297(9) 0.0316(9) 0.0491(11) 0.0047(8) 0.0090(8) 0.0025(7)
C1 0.052(5) 0.093(7) 0.027(4) 0.012(4) 0.014(4) 0.003(5)
C2 0.064(6) 0.091(8) 0.040(5) 0.014(5) 0.026(4) 0.028(5)
C3 0.032(4) 0.038(5) 0.093(7) 0.021(5) 0.012(4) -0.002(3)
C4 0.032(4) 0.050(5) 0.075(6) -0.001(4) 0.005(4) -0.010(4)
C5 0.065(6) 0.038(5) 0.055(5) 0.027(4) 0.013(4) 0.012(4)
C6 0.049(5) 0.058(6) 0.043(5) 0.025(4) -0.009(4) 0.018(4)
C7 0.049(5) 0.036(4) 0.036(4) -0.001(3) 0.002(3) 0.016(3)
C8 0.038(4) 0.026(3) 0.024(3) 0.002(3) 0.006(3) 0.001(3)
C9 0.055(5) 0.028(4) 0.029(4) -0.003(3) 0.005(3) -0.009(3)
C10 0.046(5) 0.044(5) 0.033(4) -0.007(3) -0.004(3) -0.018(4)
C11 0.025(4) 0.048(5) 0.037(4) 0.006(3) -0.002(3) -0.012(3)
C12 0.024(3) 0.033(4) 0.030(3) 0.007(3) -0.002(3) -0.001(3)
C13 0.024(3) 0.034(4) 0.016(3) 0.000(3) -0.002(2) -0.006(3)
C14 0.036(4) 0.041(4) 0.024(3) 0.009(3) -0.004(3) 0.002(3)
C15 0.021(3) 0.026(3) 0.031(3) 0.003(3) 0.000(3) -0.001(3)
C16 0.025(3) 0.029(4) 0.038(4) 0.007(3) -0.005(3) 0.004(3)
C17 0.033(4) 0.029(4) 0.046(4) -0.004(3) -0.002(3) 0.005(3)
C18 0.033(4) 0.032(4) 0.038(4) -0.007(3) 0.002(3) 0.000(3)
C19 0.030(3) 0.032(4) 0.025(3) 0.002(3) -0.002(3) 0.004(3)
C20 0.019(3) 0.021(3) 0.026(3) 0.001(2) 0.001(2) 0.001(2)
C21 0.031(4) 0.035(4) 0.048(4) 0.004(3) -0.008(3) -0.009(3)
C22 0.019(3) 0.031(4) 0.044(4) 0.012(3) 0.000(3) 0.000(3)
C23 0.025(3) 0.033(4) 0.050(5) 0.010(3) 0.005(3) -0.004(3)
C24 0.033(4) 0.054(5) 0.045(4) 0.022(4) 0.013(3) 0.002(4)
C25 0.036(4) 0.045(4) 0.026(3) -0.001(3) 0.005(3) 0.002(3)
C26 0.022(3) 0.038(4) 0.028(3) 0.004(3) 0.000(3) 0.006(3)
C27 0.023(3) 0.023(3) 0.024(3) 0.007(3) 0.000(2) -0.002(3)
P2 0.0238(11) 0.0242(12) 0.0151(10) 0.0005(9) -0.0007(8) 0.0002(9)
F1 0.062(3) 0.053(3) 0.024(2) -0.0120(19) 0.0077(19) 0.000(2)
F2 0.046(3) 0.030(2) 0.057(3) 0.017(2) 0.005(2) 0.0044(19)
F3 0.025(2) 0.048(3) 0.047(2) -0.001(2) -0.0037(17) -0.0023(18)
P3 0.113(5) 0.103(5) 0.029(2) -0.016(3) -0.003(3) -0.003(4)
F8 0.169(15) 0.105(12) 0.072(9) 0.028(8) 0.020(9) 0.066(11)
F7 0.104(11) 0.130(14) 0.114(12) 0.046(11) 0.009(9) 0.008(10)
F6 0.182(14) 0.259(19) 0.099(9) -0.049(11) -0.006(9) -0.107(14)
F5 0.182(14) 0.259(19) 0.099(9) -0.049(11) -0.006(9) -0.107(14)
F4 0.23(3) 0.16(2) 0.138(17) -0.085(16) 0.044(17) 0.015(18)
F9 0.37(4) 0.096(13) 0.103(13) 0.005(11) 0.125(19) 0.026(18)

loop_
_atom_type_symbol
_atom_type_description
_atom_type_scat_dispersion_real
_atom_type_scat_dispersion_imag
_atom_type_scat_source
C C 0.0033 0.0016 'International Tables Vol C Tables 4.2.6.8 and 6.1.1.4'
H H 0.0000 0.0000 'International Tables Vol C Tables 4.2.6.8 and 6.1.1.4'
F F 0.0171 0.0103 'International Tables Vol C Tables 4.2.6.8 and 6.1.1.4'
P P 0.1023 0.0942 'International Tables Vol C Tables 4.2.6.8 and 6.1.1.4'
S S 0.1246 0.1234 'International Tables Vol C Tables 4.2.6.8 and 6.1.1.4'
Pd Pd -0.9988 1.0072 'International Tables Vol C Tables 4.2.6.8 and 6.1.1.4'
Cl Cl 0.1484 0.1585 'International Tables Vol C Tables 4.2.6.8 and 6.1.1.4'

loop_
_geom_angle_atom_site_label_1
_geom_angle_atom_site_label_2
_geom_angle_atom_site_label_3
_geom_angle
_geom_angle_site_symmetry_1
_geom_angle_site_symmetry_3
_geom_angle_publ_flag
S2 Pd1 P1 88.91(6) . . ?
S2 Pd1 Cl1 176.60(6) . . ?
P1 Pd1 Cl1 94.24(6) . . ?
S2 Pd1 S1 88.05(7) . . ?
P1 Pd1 S1 163.53(7) . . ?
Cl1 Pd1 S1 89.27(7) . . ?
S2 Pd1 S3 84.72(6) . . ?
P1 Pd1 S3 114.37(6) . . ?
Cl1 Pd1 S3 92.82(6) . . ?
S1 Pd1 S3 81.45(7) . . ?
C13 P1 C27 108.2(3) . . ?
C13 P1 C20 108.5(3) . . ?
C27 P1 C20 101.7(3) . . ?
C13 P1 Pd1 105.2(2) . . ?
C27 P1 Pd1 122.1(2) . . ?
C20 P1 Pd1 110.6(2) . . ?
C1 S1 C6 103.4(5) . . ?
C1 S1 Pd1 104.4(3) . . ?
C6 S1 Pd1 105.4(3) . . ?
C3 S2 C2 99.3(5) . . ?
C3 S2 Pd1 107.9(3) . . ?
C2 S2 Pd1 101.0(3) . . ?
C5 S3 C4 103.6(4) . . ?
C5 S3 Pd1 98.0(3) . . ?
C4 S3 Pd1 91.3(3) . . ?
C2 C1 S1 112.1(6) . . ?
C2 C1 H1A 109.2 . . ?
S1 C1 H1A 109.2 . . ?
C2 C1 H1B 109.2 . . ?
S1 C1 H1B 109.2 . . ?
H1A C1 H1B 107.9 . . ?
C1 C2 S2 114.9(7) . . ?
C1 C2 H2A 108.5 . . ?
S2 C2 H2A 108.5 . . ?
C1 C2 H2B 108.5 . . ?
S2 C2 H2B 108.5 . . ?
H2A C2 H2B 107.5 . . ?
C4 C3 S2 119.9(6) . . ?
C4 C3 H3A 107.3 . . ?
S2 C3 H3A 107.3 . . ?
C4 C3 H3B 107.3 . . ?
S2 C3 H3B 107.3 . . ?
H3A C3 H3B 106.9 . . ?
C3 C4 S3 120.7(6) . . ?
C3 C4 H4A 107.2 . . ?
S3 C4 H4A 107.2 . . ?
C3 C4 H4B 107.2 . . ?
S3 C4 H4B 107.2 . . ?
H4A C4 H4B 106.8 . . ?
C6 C5 S3 114.3(6) . . ?
C6 C5 H5A 108.7 . . ?
S3 C5 H5A 108.7 . . ?
C6 C5 H5B 108.7 . . ?
S3 C5 H5B 108.7 . . ?
H5A C5 H5B 107.6 . . ?
C5 C6 S1 117.8(5) . . ?
C5 C6 H6A 107.8 . . ?
S1 C6 H6A 107.8 . . ?
C5 C6 H6B 107.8 . . ?
S1 C6 H6B 107.8 . . ?
H6A C6 H6B 107.2 . . ?
C8 C7 H7A 109.5 . . ?
C8 C7 H7B 109.5 . . ?
H7A C7 H7B 109.5 . . ?
C8 C7 H7C 109.5 . . ?
H7A C7 H7C 109.5 . . ?
H7B C7 H7C 109.5 . . ?
C9 C8 C13 118.3(6) . . ?
C9 C8 C7 117.9(6) . . ?
C13 C8 C7 123.8(6) . . ?
C10 C9 C8 121.5(7) . . ?
C10 C9 H9A 119.3 . . ?
C8 C9 H9A 119.3 . . ?
C11 C10 C9 120.2(7) . . ?
C11 C10 H10A 119.9 . . ?
C9 C10 H10A 119.9 . . ?
C10 C11 C12 120.1(7) . . ?
C10 C11 H11A 119.9 . . ?
C12 C11 H11A 119.9 . . ?
C11 C12 C13 120.7(7) . . ?
C11 C12 H12A 119.7 . . ?
C13 C12 H12A 119.7 . . ?
C8 C13 C12 119.1(6) . . ?
C8 C13 P1 122.0(5) . . ?
C12 C13 P1 118.4(5) . . ?
C15 C14 H14A 109.5 . . ?
C15 C14 H14B 109.5 . . ?
H14A C14 H14B 109.5 . . ?
C15 C14 H14C 109.5 . . ?
H14A C14 H14C 109.5 . . ?
H14B C14 H14C 109.5 . . ?
C16 C15 C20 118.4(6) . . ?
C16 C15 C14 117.9(6) . . ?
C20 C15 C14 123.7(6) . . ?
C17 C16 C15 122.2(6) . . ?
C17 C16 H16A 118.9 . . ?
C15 C16 H16A 118.9 . . ?
C18 C17 C16 119.6(7) . . ?
C18 C17 H17A 120.2 . . ?
C16 C17 H17A 120.2 . . ?
C17 C18 C19 119.5(7) . . ?
C17 C18 H18A 120.3 . . ?
C19 C18 H18A 120.3 . . ?
C18 C19 C20 121.9(6) . . ?
C18 C19 H19A 119.1 . . ?
C20 C19 H19A 119.1 . . ?
C19 C20 C15 118.5(6) . . ?
C19 C20 P1 117.1(5) . . ?
C15 C20 P1 124.1(5) . . ?
C22 C21 H21A 109.5 . . ?
C22 C21 H21B 109.5 . . ?
H21A C21 H21B 109.5 . . ?
C22 C21 H21C 109.5 . . ?
H21A C21 H21C 109.5 . . ?
H21B C21 H21C 109.5 . . ?
C23 C22 C27 117.7(7) . . ?
C23 C22 C21 118.2(6) . . ?
C27 C22 C21 124.0(6) . . ?
C24 C23 C22 122.4(7) . . ?
C24 C23 H23A 118.8 . . ?
C22 C23 H23A 118.8 . . ?
C23 C24 C25 120.0(7) . . ?
C23 C24 H24A 120.0 . . ?
C25 C24 H24A 120.0 . . ?
C24 C25 C26 119.7(7) . . ?
C24 C25 H25A 120.1 . . ?
C26 C25 H25A 120.1 . . ?
C25 C26 C27 120.4(6) . . ?
C25 C26 H26A 119.8 . . ?
C27 C26 H26A 119.8 . . ?
C26 C27 C22 119.9(6) . . ?
C26 C27 P1 119.4(5) . . ?
C22 C27 P1 120.4(5) . . ?
F2 P2 F2 180.0(3) . 3_556 ?
F2 P2 F1 89.8(2) . . ?
F2 P2 F1 90.2(2) 3_556 . ?
F2 P2 F1 90.2(2) . 3_556 ?
F2 P2 F1 89.8(2) 3_556 3_556 ?
F1 P2 F1 180.00(10) . 3_556 ?
F2 P2 F3 89.2(2) . 3_556 ?
F2 P2 F3 90.8(2) 3_556 3_556 ?
F1 P2 F3 89.6(2) . 3_556 ?
F1 P2 F3 90.4(2) 3_556 3_556 ?
F2 P2 F3 90.8(2) . . ?
F2 P2 F3 89.2(2) 3_556 . ?
F1 P2 F3 90.4(2) . . ?
F1 P2 F3 89.6(2) 3_556 . ?
F3 P2 F3 180.0 3_556 . ?
F7 P3 F8 93.3(10) . . ?
F7 P3 F9 179.0(11) . . ?
F8 P3 F9 85.9(10) . . ?
F7 P3 F6 92.8(11) . . ?
F8 P3 F6 92.9(12) . . ?
F9 P3 F6 86.8(15) . . ?
F7 P3 F4 87.7(12) . . ?
F8 P3 F4 178.0(13) . . ?
F9 P3 F4 93.1(12) . . ?
F6 P3 F4 88.7(13) . . ?
F7 P3 F5 87.8(11) . . ?
F8 P3 F5 80.8(11) . . ?
F9 P3 F5 92.6(15) . . ?
F6 P3 F5 173.7(13) . . ?
F4 P3 F5 97.5(13) . . ?

loop_
_geom_bond_atom_site_label_1
_geom_bond_atom_site_label_2
_geom_bond_distance
_geom_bond_site_symmetry_2
_geom_bond_publ_flag
Pd1 S2 2.2900(17) . ?
Pd1 P1 2.3068(16) . ?
Pd1 Cl1 2.3202(17) . ?
Pd1 S1 2.3700(18) . ?
Pd1 S3 2.895(2) . ?
P1 C13 1.820(6) . ?
P1 C27 1.827(6) . ?
P1 C20 1.838(6) . ?
S1 C1 1.814(8) . ?
S1 C6 1.823(8) . ?
S2 C3 1.817(8) . ?
S2 C2 1.820(9) . ?
S3 C5 1.805(9) . ?
S3 C4 1.812(8) . ?
C1 C2 1.489(12) . ?
C1 H1A 0.9900 . ?
C1 H1B 0.9900 . ?
C2 H2A 0.9900 . ?
C2 H2B 0.9900 . ?
C3 C4 1.435(12) . ?
C3 H3A 0.9900 . ?
C3 H3B 0.9900 . ?
C4 H4A 0.9900 . ?
C4 H4B 0.9900 . ?
C5 C6 1.500(12) . ?
C5 H5A 0.9900 . ?
C5 H5B 0.9900 . ?
C6 H6A 0.9900 . ?
C6 H6B 0.9900 . ?
C7 C8 1.517(10) . ?
C7 H7A 0.9800 . ?
C7 H7B 0.9800 . ?
C7 H7C 0.9800 . ?
C8 C9 1.396(10) . ?
C8 C13 1.403(9) . ?
C9 C10 1.386(11) . ?
C9 H9A 0.9500 . ?
C10 C11 1.360(11) . ?
C10 H10A 0.9500 . ?
C11 C12 1.385(10) . ?
C11 H11A 0.9500 . ?
C12 C13 1.407(9) . ?
C12 H12A 0.9500 . ?
C14 C15 1.513(9) . ?
C14 H14A 0.9800 . ?
C14 H14B 0.9800 . ?
C14 H14C 0.9800 . ?
C15 C16 1.387(9) . ?
C15 C20 1.406(9) . ?
C16 C17 1.381(10) . ?
C16 H16A 0.9500 . ?
C17 C18 1.367(10) . ?
C17 H17A 0.9500 . ?
C18 C19 1.382(10) . ?
C18 H18A 0.9500 . ?
C19 C20 1.394(9) . ?
C19 H19A 0.9500 . ?
C21 C22 1.505(10) . ?
C21 H21A 0.9800 . ?
C21 H21B 0.9800 . ?
C21 H21C 0.9800 . ?
C22 C23 1.387(9) . ?
C22 C27 1.422(9) . ?
C23 C24 1.371(11) . ?
C23 H23A 0.9500 . ?
C24 C25 1.388(11) . ?
C24 H24A 0.9500 . ?
C25 C26 1.390(9) . ?
C25 H25A 0.9500 . ?
C26 C27 1.397(9) . ?
C26 H26A 0.9500 . ?
P2 F2 1.595(4) . ?
P2 F2 1.595(4) 3_556 ?
P2 F1 1.596(4) . ?
P2 F1 1.596(4) 3_556 ?
P2 F3 1.600(4) 3_556 ?
P2 F3 1.600(4) . ?
P3 F7 1.519(12) . ?
P3 F8 1.537(11) . ?
P3 F9 1.541(12) . ?
P3 F6 1.542(13) . ?
P3 F4 1.552(13) . ?
P3 F5 1.577(13) . ?

loop_
_geom_torsion_atom_site_label_1
_geom_torsion_atom_site_label_2
_geom_torsion_atom_site_label_3
_geom_torsion_atom_site_label_4
_geom_torsion
_geom_torsion_site_symmetry_1
_geom_torsion_site_symmetry_2
_geom_torsion_site_symmetry_3
_geom_torsion_site_symmetry_4
_geom_torsion_publ_flag
S2 Pd1 P1 C13 -58.2(2) . . . . ?
Cl1 Pd1 P1 C13 120.5(2) . . . . ?
S1 Pd1 P1 C13 -137.6(3) . . . . ?
S3 Pd1 P1 C13 25.5(2) . . . . ?
S2 Pd1 P1 C27 178.3(3) . . . . ?
Cl1 Pd1 P1 C27 -3.0(3) . . . . ?
S1 Pd1 P1 C27 98.9(3) . . . . ?
S3 Pd1 P1 C27 -98.0(3) . . . . ?
S2 Pd1 P1 C20 58.8(2) . . . . ?
Cl1 Pd1 P1 C20 -122.5(2) . . . . ?
S1 Pd1 P1 C20 -20.6(3) . . . . ?
S3 Pd1 P1 C20 142.5(2) . . . . ?
S2 Pd1 S1 C1 -3.0(4) . . . . ?
P1 Pd1 S1 C1 76.4(4) . . . . ?
Cl1 Pd1 S1 C1 179.0(4) . . . . ?
S3 Pd1 S1 C1 -88.0(4) . . . . ?
S2 Pd1 S1 C6 105.5(3) . . . . ?
P1 Pd1 S1 C6 -175.0(3) . . . . ?
Cl1 Pd1 S1 C6 -72.4(3) . . . . ?
S3 Pd1 S1 C6 20.6(3) . . . . ?
P1 Pd1 S2 C3 115.4(4) . . . . ?
S1 Pd1 S2 C3 -80.8(4) . . . . ?
S3 Pd1 S2 C3 0.8(4) . . . . ?
P1 Pd1 S2 C2 -141.0(4) . . . . ?
S1 Pd1 S2 C2 22.8(4) . . . . ?
S3 Pd1 S2 C2 104.4(4) . . . . ?
S2 Pd1 S3 C5 -87.8(3) . . . . ?
P1 Pd1 S3 C5 -174.2(3) . . . . ?
Cl1 Pd1 S3 C5 89.9(3) . . . . ?
S1 Pd1 S3 C5 1.0(3) . . . . ?
S2 Pd1 S3 C4 16.2(3) . . . . ?
P1 Pd1 S3 C4 -70.2(3) . . . . ?
Cl1 Pd1 S3 C4 -166.2(3) . . . . ?
S1 Pd1 S3 C4 105.0(3) . . . . ?
C6 S1 C1 C2 -133.8(8) . . . . ?
Pd1 S1 C1 C2 -23.7(9) . . . . ?
S1 C1 C2 S2 48.4(10) . . . . ?
C3 S2 C2 C1 63.6(8) . . . . ?
Pd1 S2 C2 C1 -46.8(8) . . . . ?
C2 S2 C3 C4 -130.7(8) . . . . ?
Pd1 S2 C3 C4 -25.8(9) . . . . ?
S2 C3 C4 S3 49.7(11) . . . . ?
C5 S3 C4 C3 60.1(8) . . . . ?
Pd1 S3 C4 C3 -38.5(8) . . . . ?
C4 S3 C5 C6 -122.3(7) . . . . ?
Pd1 S3 C5 C6 -29.1(6) . . . . ?
S3 C5 C6 S1 56.6(8) . . . . ?
C1 S1 C6 C5 58.3(7) . . . . ?
Pd1 S1 C6 C5 -51.0(7) . . . . ?
C13 C8 C9 C10 -2.2(10) . . . . ?
C7 C8 C9 C10 176.5(7) . . . . ?
C8 C9 C10 C11 -0.2(11) . . . . ?
C9 C10 C11 C12 1.2(11) . . . . ?
C10 C11 C12 C13 0.2(10) . . . . ?
C9 C8 C13 C12 3.5(9) . . . . ?
C7 C8 C13 C12 -175.1(6) . . . . ?
C9 C8 C13 P1 175.7(5) . . . . ?
C7 C8 C13 P1 -2.9(9) . . . . ?
C11 C12 C13 C8 -2.6(9) . . . . ?
C11 C12 C13 P1 -175.1(5) . . . . ?
C27 P1 C13 C8 62.2(6) . . . . ?
C20 P1 C13 C8 171.9(5) . . . . ?
Pd1 P1 C13 C8 -69.7(5) . . . . ?
C27 P1 C13 C12 -125.5(5) . . . . ?
C20 P1 C13 C12 -15.9(6) . . . . ?
Pd1 P1 C13 C12 102.5(5) . . . . ?
C20 C15 C16 C17 0.3(10) . . . . ?
C14 C15 C16 C17 -177.9(6) . . . . ?
C15 C16 C17 C18 -0.8(11) . . . . ?
C16 C17 C18 C19 1.5(11) . . . . ?
C17 C18 C19 C20 -1.8(10) . . . . ?
C18 C19 C20 C15 1.4(10) . . . . ?
C18 C19 C20 P1 175.4(5) . . . . ?
C16 C15 C20 C19 -0.6(9) . . . . ?
C14 C15 C20 C19 177.5(6) . . . . ?
C16 C15 C20 P1 -174.2(5) . . . . ?
C14 C15 C20 P1 3.9(9) . . . . ?
C13 P1 C20 C19 124.0(5) . . . . ?
C27 P1 C20 C19 -122.0(5) . . . . ?
Pd1 P1 C20 C19 9.1(5) . . . . ?
C13 P1 C20 C15 -62.3(6) . . . . ?
C27 P1 C20 C15 51.7(6) . . . . ?
Pd1 P1 C20 C15 -177.2(5) . . . . ?
C27 C22 C23 C24 0.2(10) . . . . ?
C21 C22 C23 C24 -177.2(7) . . . . ?
C22 C23 C24 C25 -0.3(11) . . . . ?
C23 C24 C25 C26 0.1(11) . . . . ?
C24 C25 C26 C27 0.2(10) . . . . ?
C25 C26 C27 C22 -0.3(9) . . . . ?
C25 C26 C27 P1 172.6(5) . . . . ?
C23 C22 C27 C26 0.1(9) . . . . ?
C21 C22 C27 C26 177.3(6) . . . . ?
C23 C22 C27 P1 -172.7(5) . . . . ?
C21 C22 C27 P1 4.6(9) . . . . ?
C13 P1 C27 C26 1.8(6) . . . . ?
C20 P1 C27 C26 -112.5(5) . . . . ?
Pd1 P1 C27 C26 123.8(5) . . . . ?
C13 P1 C27 C22 174.6(5) . . . . ?
C20 P1 C27 C22 60.3(5) . . . . ?
Pd1 P1 C27 C22 -63.3(6) . . . . ?
